data_7213729
loop_
_publ_author_name
'Zhang, Qi'
'Lu, Liye'
'Dai, Wenjuan'
'Mei, Xuefeng'

_publ_section_title
;
 Polymorphism and isomorphism of Huperzine A solvates: structure,
 properties and form transformation
;
_journal_issue 10
_journal_name_full CrystEngComm
_journal_page_first 1919
_journal_paper_doi 10.1039/c3ce41965g
_journal_volume 16
_journal_year 2014
_chemical_absolute_configuration unk
_chemical_formula_sum 'C17.5 H24 N2 O1.5'
_chemical_formula_weight 286.39
_chemical_name_common 'Hup A Form S1'
_chemical_name_systematic
;
 ?
;
_space_group_IT_number 18
_symmetry_cell_setting orthorhombic
_symmetry_space_group_name_Hall 'P 2 2ab'
_symmetry_space_group_name_H-M 'P 21 21 2'
_atom_sites_solution_hydrogens geom
_atom_sites_solution_primary direct
_atom_sites_solution_secondary difmap
_audit_creation_method SHELXL-97
_cell_angle_alpha 90.00
_cell_angle_beta 90.00
_cell_angle_gamma 90.00
_cell_formula_units_Z 8
_cell_length_a 14.7583(14)
_cell_length_b 29.841(3)
_cell_length_c 7.5013(8)
_cell_measurement_reflns_used 6169
_cell_measurement_temperature 296(2)
_cell_measurement_theta_max 54.87
_cell_measurement_theta_min 4.50
_cell_volume 3303.6(6)
_computing_cell_refinement 'Bruker SAINT'
_computing_data_collection 'Bruker APEX2'
_computing_data_reduction 'Bruker SAINT'
_computing_molecular_graphics 'Bruker SHELXTL'
_computing_publication_material 'Bruker SHELXTL'
_computing_structure_refinement 'SHELXL-97 (Sheldrick, 1997)'
_computing_structure_solution 'SHELXS-97 (Sheldrick, 1990)'
_diffrn_ambient_temperature 296(2)
_diffrn_measured_fraction_theta_full 0.989
_diffrn_measured_fraction_theta_max 0.989
_diffrn_measurement_device_type 'Bruker APEX-II CCD'
_diffrn_measurement_method '\f and \w scans'
_diffrn_radiation_monochromator graphite
_diffrn_radiation_source 'fine-focus sealed tube'
_diffrn_radiation_type MoK\a
_diffrn_radiation_wavelength 0.71073
_diffrn_reflns_av_R_equivalents 0.0686
_diffrn_reflns_av_sigmaI/netI 0.0913
_diffrn_reflns_limit_h_max 19
_diffrn_reflns_limit_h_min -16
_diffrn_reflns_limit_k_max 37
_diffrn_reflns_limit_k_min -38
_diffrn_reflns_limit_l_max 9
_diffrn_reflns_limit_l_min -8
_diffrn_reflns_number 17180
_diffrn_reflns_theta_full 27.55
_diffrn_reflns_theta_max 27.55
_diffrn_reflns_theta_min 1.54
_exptl_absorpt_coefficient_mu 0.074
_exptl_absorpt_correction_T_max 0.9927
_exptl_absorpt_correction_T_min 0.9367
_exptl_absorpt_correction_type multi-scan
_exptl_absorpt_process_details sadabs
_exptl_crystal_colour colorless
_exptl_crystal_density_diffrn 1.152
_exptl_crystal_density_method 'not measured'
_exptl_crystal_description needle
_exptl_crystal_F_000 1240
_exptl_crystal_size_max 0.90
_exptl_crystal_size_mid 0.15
_exptl_crystal_size_min 0.10
_refine_diff_density_max 0.289
_refine_diff_density_min -0.260
_refine_diff_density_rms 0.057
_refine_ls_abs_structure_details 'Flack H D (1983), Acta Cryst. A39, 876-881'
_refine_ls_abs_structure_Flack -0.5(15)
_refine_ls_extinction_coef 0.0043(5)
_refine_ls_extinction_expression Fc^*^=kFc[1+0.001xFc^2^\l^3^/sin(2\q)]^-1/4^
_refine_ls_extinction_method none
_refine_ls_goodness_of_fit_ref 0.995
_refine_ls_hydrogen_treatment mixed
_refine_ls_matrix_type full
_refine_ls_number_parameters 391
_refine_ls_number_reflns 7464
_refine_ls_number_restraints 0
_refine_ls_restrained_S_all 0.995
_refine_ls_R_factor_all 0.0879
_refine_ls_R_factor_gt 0.0575
_refine_ls_shift/su_max 0.000
_refine_ls_shift/su_mean 0.000
_refine_ls_structure_factor_coef Fsqd
_refine_ls_weighting_details 'calc w=1/[\s^2^(Fo^2^)+(0.0680P)^2^+0.0000P] where P=(Fo^2^+2Fc^2^)/3'
_refine_ls_weighting_scheme calc
_refine_ls_wR_factor_gt 0.1286
_refine_ls_wR_factor_ref 0.1430
_reflns_number_gt 5417
_reflns_number_total 7464
_reflns_threshold_expression >2sigma(I)
_cod_data_source_file c3ce41965g.txt
_cod_data_source_block S1.CIF
_cod_original_sg_symbol_H-M P21212
_cod_original_formula_sum 'C17.50 H24 N2 O1.50'
_cod_database_code 7213729

loop_
_symmetry_equiv_pos_as_xyz
'x, y, z'
'-x, -y, z'
'x+1/2, -y+1/2, -z'
'-x+1/2, y+1/2, -z'

loop_
_atom_site_label
_atom_site_type_symbol
_atom_site_fract_x
_atom_site_fract_y
_atom_site_fract_z
_atom_site_U_iso_or_equiv
_atom_site_adp_type
_atom_site_occupancy
_atom_site_symmetry_multiplicity
_atom_site_calc_flag
_atom_site_refinement_flags
O2 O 0.93409(12) 0.92117(5) 0.3364(2) 0.0280(4) Uani 1 1 d .
O1 O 0.93565(11) -0.09286(5) -0.1252(2) 0.0258(4) Uani 1 1 d .
N3 N 0.91447(13) 0.85749(6) 0.1773(3) 0.0227(4) Uani 1 1 d .
H2 H 0.9176 0.8733 0.0817 0.027 Uiso 1 1 calc R
N1 N 0.89874(13) -0.03008(6) 0.0309(3) 0.0227(5) Uani 1 1 d .
H101 H 0.9095 -0.0448 0.1272 0.027 Uiso 1 1 calc R
C16 C 0.92373(16) 0.87933(7) 0.3368(4) 0.0246(6) Uani 1 1 d .
C17 C 0.91914(16) 0.85182(7) 0.4914(4) 0.0246(5) Uani 1 1 d .
H18 H 0.9247 0.8646 0.6039 0.030 Uiso 1 1 calc R
C18 C 0.90665(16) 0.80691(8) 0.4750(4) 0.0252(5) Uani 1 1 d .
H19 H 0.9038 0.7894 0.5775 0.030 Uiso 1 1 calc R
C19 C 0.89784(15) 0.78597(7) 0.3070(4) 0.0229(5) Uani 1 1 d .
C21 C 0.88205(16) 0.73509(7) 0.2943(4) 0.0246(6) Uani 1 1 d .
C22 C 0.78243(18) 0.72524(8) 0.3402(4) 0.0316(6) Uani 1 1 d .
H7 H 0.7750 0.6932 0.3568 0.038 Uiso 1 1 calc R
H8 H 0.7675 0.7398 0.4519 0.038 Uiso 1 1 calc R
C23 C 0.71780(17) 0.74087(8) 0.1991(4) 0.0318(6) Uani 1 1 d .
C28 C 0.61993(19) 0.74465(10) 0.2538(5) 0.0481(9) Uani 1 1 d .
H9 H 0.6143 0.7663 0.3477 0.072 Uiso 1 1 calc R
H10 H 0.5988 0.7161 0.2951 0.072 Uiso 1 1 calc R
H1 H 0.5843 0.7540 0.1533 0.072 Uiso 1 1 calc R
C20 C 0.90053(15) 0.81213(7) 0.1582(4) 0.0225(5) Uani 1 1 d .
C27 C 0.89684(16) 0.71995(7) 0.1041(4) 0.0242(5) Uani 1 1 d .
C29 C 0.94802(18) 0.68503(7) 0.0581(4) 0.0284(6) Uani 1 1 d .
H6 H 0.9783 0.6703 0.1498 0.034 Uiso 1 1 calc R
C30 C 0.9617(2) 0.66715(8) -0.1255(4) 0.0379(7) Uani 1 1 d .
H5 H 0.9217 0.6423 -0.1449 0.057 Uiso 1 1 calc R
H3 H 1.0233 0.6574 -0.1389 0.057 Uiso 1 1 calc R
H4 H 0.9489 0.6903 -0.2110 0.057 Uiso 1 1 calc R
C25 C 0.84330(16) 0.74830(7) -0.0231(4) 0.0260(6) Uani 1 1 d .
H14 H 0.8457 0.7351 -0.1426 0.031 Uiso 1 1 calc R
C24 C 0.74588(17) 0.75143(8) 0.0381(4) 0.0304(6) Uani 1 1 d .
H11 H 0.7030 0.7615 -0.0435 0.036 Uiso 1 1 calc R
C26 C 0.88700(17) 0.79583(7) -0.0265(4) 0.0263(6) Uani 1 1 d .
H13 H 0.9448 0.7946 -0.0878 0.032 Uiso 1 1 calc R
H12 H 0.8479 0.8164 -0.0908 0.032 Uiso 1 1 calc R
N4 N 0.93837(17) 0.71388(6) 0.4314(3) 0.0346(6) Uani 1 1 d .
C1 C 0.91133(15) -0.05183(7) -0.1270(4) 0.0234(5) Uani 1 1 d .
C5 C 0.87019(15) 0.01360(7) 0.0480(4) 0.0228(5) Uani 1 1 d .
C11 C 0.85775(17) 0.03051(7) 0.2331(4) 0.0245(5) Uani 1 1 d .
H37 H 0.9160 0.0388 0.2831 0.029 Uiso 1 1 calc R
H21 H 0.8318 0.0071 0.3070 0.029 Uiso 1 1 calc R
C10 C 0.79406(16) 0.07178(7) 0.2309(4) 0.0251(6) Uani 1 1 d .
H8A H 0.7937 0.0859 0.3487 0.030 Uiso 1 1 calc R
C9 C 0.69862(17) 0.05772(7) 0.1813(4) 0.0285(6) Uani 1 1 d .
H35 H 0.6633 0.0441 0.2686 0.034 Uiso 1 1 calc R
C8 C 0.66255(17) 0.06353(8) 0.0224(4) 0.0296(6) Uani 1 1 d .
C13 C 0.56678(18) 0.05039(9) -0.0207(5) 0.0404(7) Uani 1 1 d .
H34 H 0.5372 0.0400 0.0855 0.061 Uiso 1 1 calc R
H33 H 0.5671 0.0269 -0.1080 0.061 Uiso 1 1 calc R
H20 H 0.5349 0.0759 -0.0673 0.061 Uiso 1 1 calc R
C7 C 0.71466(17) 0.08467(8) -0.1290(4) 0.0287(6) Uani 1 1 d .
H22 H 0.6927 0.1149 -0.1476 0.034 Uiso 1 1 calc R
H32 H 0.7035 0.0678 -0.2374 0.034 Uiso 1 1 calc R
C6 C 0.81806(16) 0.08617(7) -0.0934(4) 0.0243(5) Uani 1 1 d .
C12 C 0.82845(15) 0.10459(7) 0.0939(4) 0.0225(5) Uani 1 1 d .
C14 C 0.85708(16) 0.14601(7) 0.1286(4) 0.0248(5) Uani 1 1 d .
H23 H 0.8781 0.1625 0.0318 0.030 Uiso 1 1 calc R
C15 C 0.85924(18) 0.16892(8) 0.3057(4) 0.0313(6) Uani 1 1 d .
H25 H 0.8054 0.1866 0.3200 0.047 Uiso 1 1 calc R
H26 H 0.9115 0.1880 0.3122 0.047 Uiso 1 1 calc R
H24 H 0.8621 0.1469 0.3987 0.047 Uiso 1 1 calc R
C4 C 0.85427(15) 0.03788(7) -0.1015(4) 0.0222(5) Uani 1 1 d .
C3 C 0.86841(16) 0.01731(7) -0.2685(4) 0.0244(5) Uani 1 1 d .
H27 H 0.8584 0.0338 -0.3719 0.029 Uiso 1 1 calc R
C2 C 0.89651(16) -0.02628(7) -0.2824(4) 0.0243(5) Uani 1 1 d .
H28 H 0.9058 -0.0390 -0.3941 0.029 Uiso 1 1 calc R
N2 N 0.85968(15) 0.11150(6) -0.2379(3) 0.0281(5) Uani 1 1 d .
C1S C 1.0170(2) 0.41374(10) 0.5038(5) 0.0543(9) Uani 1 1 d .
H40 H 1.0191 0.4432 0.4523 0.081 Uiso 1 1 calc R
H39 H 1.0763 0.4006 0.5004 0.081 Uiso 1 1 calc R
H38 H 0.9969 0.4158 0.6253 0.081 Uiso 1 1 calc R
O1S O 0.95608(14) 0.38675(7) 0.4061(4) 0.0584(7) Uani 1 1 d .
C5S C 0.8636(2) 0.40144(11) 0.4117(6) 0.0569(10) Uani 1 1 d .
C4S C 0.8241(3) 0.39866(18) 0.5966(7) 0.0903(15) Uani 1 1 d .
H34A H 0.8289 0.3685 0.6397 0.136 Uiso 1 1 calc R
H34B H 0.7615 0.4074 0.5933 0.136 Uiso 1 1 calc R
H34C H 0.8568 0.4184 0.6746 0.136 Uiso 1 1 calc R
C2S C 0.8176(3) 0.36778(19) 0.2824(8) 0.108(2) Uani 1 1 d .
H35A H 0.8480 0.3684 0.1693 0.161 Uiso 1 1 calc R
H35B H 0.7552 0.3760 0.2663 0.161 Uiso 1 1 calc R
H35C H 0.8210 0.3381 0.3315 0.161 Uiso 1 1 calc R
C3S C 0.8550(3) 0.44841(14) 0.3427(9) 0.113(2) Uani 1 1 d .
H33A H 0.8888 0.4684 0.4177 0.169 Uiso 1 1 calc R
H33B H 0.7923 0.4571 0.3428 0.169 Uiso 1 1 calc R
H33C H 0.8782 0.4498 0.2233 0.169 Uiso 1 1 calc R
H103 H 0.8427 0.1378 -0.2435 0.037(8) Uiso 1 1 d R
H105 H 0.9333 0.6830 0.4215 0.060(10) Uiso 1 1 d R
H102 H 0.9178 0.1115 -0.2182 0.053(10) Uiso 1 1 d R
H104 H 0.9956 0.7171 0.3998 0.071(12) Uiso 1 1 d R

loop_
_atom_site_aniso_label
_atom_site_aniso_U_11
_atom_site_aniso_U_22
_atom_site_aniso_U_33
_atom_site_aniso_U_23
_atom_site_aniso_U_13
_atom_site_aniso_U_12
O2 0.0348(9) 0.0145(7) 0.0347(11) -0.0015(7) 0.0003(8) 0.0001(7)
O1 0.0323(9) 0.0142(7) 0.0311(11) -0.0013(7) 0.0020(8) 0.0022(6)
N3 0.0248(10) 0.0172(9) 0.0259(12) 0.0021(8) 0.0020(9) 0.0005(7)
N1 0.0272(10) 0.0154(9) 0.0255(13) 0.0032(8) -0.0003(9) 0.0012(7)
C16 0.0205(11) 0.0204(11) 0.0331(16) -0.0015(10) 0.0004(11) 0.0009(8)
C17 0.0262(12) 0.0235(11) 0.0242(14) -0.0042(10) -0.0006(11) 0.0024(9)
C18 0.0252(12) 0.0233(11) 0.0271(15) 0.0015(11) 0.0009(11) 0.0003(9)
C19 0.0206(11) 0.0195(10) 0.0284(15) 0.0014(10) 0.0003(11) -0.0006(9)
C21 0.0288(12) 0.0159(10) 0.0292(15) 0.0015(10) -0.0013(11) -0.0030(9)
C22 0.0362(14) 0.0231(11) 0.0356(17) -0.0028(11) 0.0094(13) -0.0086(10)
C23 0.0262(12) 0.0207(11) 0.0487(19) -0.0080(12) -0.0011(13) -0.0049(10)
C28 0.0306(14) 0.0343(14) 0.079(3) -0.0079(17) 0.0154(16) -0.0053(11)
C20 0.0201(11) 0.0160(10) 0.0313(15) -0.0002(10) 0.0010(11) 0.0001(8)
C27 0.0267(12) 0.0167(10) 0.0290(15) 0.0026(10) -0.0010(11) -0.0041(9)
C29 0.0340(13) 0.0180(10) 0.0332(16) 0.0013(11) 0.0043(12) -0.0019(10)
C30 0.0465(16) 0.0225(12) 0.0446(19) -0.0018(13) 0.0064(15) 0.0007(11)
C25 0.0337(13) 0.0173(11) 0.0269(15) -0.0019(10) -0.0035(11) -0.0022(9)
C24 0.0286(13) 0.0197(11) 0.0428(18) -0.0032(12) -0.0104(12) -0.0019(9)
C26 0.0301(12) 0.0171(10) 0.0318(16) 0.0029(10) -0.0015(12) -0.0009(9)
N4 0.0497(15) 0.0194(10) 0.0347(15) 0.0025(10) -0.0068(12) 0.0006(10)
C1 0.0219(11) 0.0191(10) 0.0292(15) -0.0018(10) 0.0023(11) -0.0028(8)
C5 0.0170(11) 0.0174(10) 0.0341(16) -0.0008(10) 0.0008(10) 0.0001(8)
C11 0.0281(12) 0.0167(10) 0.0287(15) 0.0029(10) -0.0002(11) 0.0034(9)
C10 0.0265(12) 0.0164(10) 0.0325(16) -0.0051(11) 0.0010(11) 0.0026(9)
C9 0.0258(12) 0.0195(11) 0.0400(17) -0.0025(11) 0.0101(12) -0.0015(9)
C8 0.0249(12) 0.0196(11) 0.0442(18) -0.0073(12) 0.0023(12) -0.0007(9)
C13 0.0270(13) 0.0339(14) 0.060(2) -0.0097(14) -0.0007(14) -0.0043(11)
C7 0.0290(13) 0.0216(11) 0.0356(16) -0.0028(12) -0.0021(12) 0.0037(9)
C6 0.0249(12) 0.0163(10) 0.0317(15) 0.0014(10) 0.0002(11) 0.0018(9)
C12 0.0187(10) 0.0192(10) 0.0298(15) 0.0019(11) -0.0009(10) 0.0044(8)
C14 0.0234(11) 0.0202(11) 0.0307(15) 0.0013(11) -0.0006(11) 0.0027(9)
C15 0.0303(13) 0.0233(12) 0.0404(17) -0.0026(12) -0.0010(13) -0.0001(10)
C4 0.0182(10) 0.0188(10) 0.0297(15) -0.0019(10) -0.0015(11) -0.0009(8)
C3 0.0272(12) 0.0205(10) 0.0254(15) 0.0034(10) -0.0025(11) -0.0002(9)
C2 0.0268(12) 0.0198(11) 0.0263(15) -0.0051(10) 0.0000(11) -0.0005(9)
N2 0.0311(12) 0.0183(10) 0.0350(14) 0.0030(9) -0.0016(10) 0.0031(8)
C1S 0.0490(19) 0.0497(18) 0.064(2) -0.0014(18) -0.0051(18) -0.0163(15)
O1S 0.0358(12) 0.0520(12) 0.087(2) -0.0175(13) -0.0009(13) 0.0039(10)
C5S 0.0290(14) 0.0546(18) 0.087(3) 0.006(2) 0.0112(17) 0.0038(14)
C4S 0.049(2) 0.130(4) 0.092(3) -0.019(3) 0.020(2) -0.018(2)
C2S 0.037(2) 0.159(5) 0.128(5) -0.060(4) -0.005(3) -0.015(3)
C3S 0.043(2) 0.081(3) 0.215(7) 0.050(4) 0.002(3) 0.024(2)

loop_
_atom_type_symbol
_atom_type_description
_atom_type_scat_dispersion_real
_atom_type_scat_dispersion_imag
_atom_type_scat_source
C C 0.0033 0.0016 'International Tables Vol C Tables 4.2.6.8 and 6.1.1.4'
H H 0.0000 0.0000 'International Tables Vol C Tables 4.2.6.8 and 6.1.1.4'
N N 0.0061 0.0033 'International Tables Vol C Tables 4.2.6.8 and 6.1.1.4'
O O 0.0106 0.0060 'International Tables Vol C Tables 4.2.6.8 and 6.1.1.4'

loop_
_geom_angle_atom_site_label_1
_geom_angle_atom_site_label_2
_geom_angle_atom_site_label_3
_geom_angle
C16 N3 C20 125.0(2)
C16 N3 H2 117.5
C20 N3 H2 117.5
C1 N1 C5 125.0(2)
C1 N1 H101 117.5
C5 N1 H101 117.5
O2 C16 N3 118.8(2)
O2 C16 C17 125.5(2)
N3 C16 C17 115.66(19)
C18 C17 C16 120.2(2)
C18 C17 H18 119.9
C16 C17 H18 119.9
C17 C18 C19 122.0(3)
C17 C18 H19 119.0
C19 C18 H19 119.0
C20 C19 C18 118.3(2)
C20 C19 C21 121.3(2)
C18 C19 C21 120.4(2)
N4 C21 C27 116.8(2)
N4 C21 C19 107.3(2)
C27 C21 C19 109.3(2)
N4 C21 C22 107.6(2)
C27 C21 C22 107.0(2)
C19 C21 C22 108.63(19)
C23 C22 C21 113.0(2)
C23 C22 H7 109.0
C21 C22 H7 109.0
C23 C22 H8 109.0
C21 C22 H8 109.0
H7 C22 H8 107.8
C24 C23 C22 121.5(2)
C24 C23 C28 122.3(3)
C22 C23 C28 116.2(3)
C23 C28 H9 109.5
C23 C28 H10 109.5
H9 C28 H10 109.5
C23 C28 H1 109.5
H9 C28 H1 109.5
H10 C28 H1 109.5
C19 C20 N3 118.9(2)
C19 C20 C26 125.0(2)
N3 C20 C26 116.1(2)
C29 C27 C25 125.1(3)
C29 C27 C21 124.0(2)
C25 C27 C21 110.8(2)
C27 C29 C30 126.6(3)
C27 C29 H6 116.7
C30 C29 H6 116.7
C29 C30 H5 109.5
C29 C30 H3 109.5
H5 C30 H3 109.5
C29 C30 H4 109.5
H5 C30 H4 109.5
H3 C30 H4 109.5
C27 C25 C24 110.0(2)
C27 C25 C26 107.8(2)
C24 C25 C26 110.01(18)
C27 C25 H14 109.6
C24 C25 H14 109.6
C26 C25 H14 109.6
C23 C24 C25 124.3(2)
C23 C24 H11 117.9
C25 C24 H11 117.9
C20 C26 C25 109.8(2)
C20 C26 H13 109.7
C25 C26 H13 109.7
C20 C26 H12 109.7
C25 C26 H12 109.7
H13 C26 H12 108.2
C21 N4 H105 109.1
C21 N4 H104 107.9
H105 N4 H104 99.4
O1 C1 N1 119.1(2)
O1 C1 C2 124.8(2)
N1 C1 C2 116.07(19)
C4 C5 N1 118.8(2)
C4 C5 C11 124.7(2)
N1 C5 C11 116.5(2)
C5 C11 C10 109.5(2)
C5 C11 H37 109.8
C10 C11 H37 109.8
C5 C11 H21 109.8
C10 C11 H21 109.8
H37 C11 H21 108.2
C12 C10 C9 109.0(2)
C12 C10 C11 108.6(2)
C9 C10 C11 110.26(18)
C12 C10 H8A 109.6
C9 C10 H8A 109.6
C11 C10 H8A 109.6
C8 C9 C10 124.2(2)
C8 C9 H35 117.9
C10 C9 H35 117.9
C9 C8 C13 122.8(3)
C9 C8 C7 122.0(2)
C13 C8 C7 115.2(3)
C8 C13 H34 109.5
C8 C13 H33 109.5
H34 C13 H33 109.5
C8 C13 H20 109.5
H34 C13 H20 109.5
H33 C13 H20 109.5
C8 C7 C6 112.6(2)
C8 C7 H22 109.1
C6 C7 H22 109.1
C8 C7 H32 109.1
C6 C7 H32 109.1
H22 C7 H32 107.8
N2 C6 C12 117.30(19)
N2 C6 C4 108.1(2)
C12 C6 C4 109.9(2)
N2 C6 C7 107.6(2)
C12 C6 C7 105.6(2)
C4 C6 C7 107.95(18)
C14 C12 C10 125.2(2)
C14 C12 C6 123.3(2)
C10 C12 C6 111.22(19)
C12 C14 C15 127.2(2)
C12 C14 H23 116.4
C15 C14 H23 116.4
C14 C15 H25 109.5
C14 C15 H26 109.5
H25 C15 H26 109.5
C14 C15 H24 109.5
H25 C15 H24 109.5
H26 C15 H24 109.5
C5 C4 C3 118.5(2)
C5 C4 C6 121.9(2)
C3 C4 C6 119.6(2)
C2 C3 C4 121.7(2)
C2 C3 H27 119.1
C4 C3 H27 119.1
C3 C2 C1 119.9(2)
C3 C2 H28 120.1
C1 C2 H28 120.1
C6 N2 H103 113.8
C6 N2 H102 106.8
H103 N2 H102 107.9
O1S C1S H40 109.5
O1S C1S H39 109.5
H40 C1S H39 109.5
O1S C1S H38 109.5
H40 C1S H38 109.5
H39 C1S H38 109.5
C1S O1S C5S 114.6(3)
O1S C5S C3S 110.9(3)
O1S C5S C4S 112.2(3)
C3S C5S C4S 109.7(4)
O1S C5S C2S 101.6(3)
C3S C5S C2S 110.6(4)
C4S C5S C2S 111.7(3)
C5S C4S H34A 109.5
C5S C4S H34B 109.5
H34A C4S H34B 109.5
C5S C4S H34C 109.5
H34A C4S H34C 109.5
H34B C4S H34C 109.5
C5S C2S H35A 109.5
C5S C2S H35B 109.5
H35A C2S H35B 109.5
C5S C2S H35C 109.5
H35A C2S H35C 109.5
H35B C2S H35C 109.5
C5S C3S H33A 109.5
C5S C3S H33B 109.5
H33A C3S H33B 109.5
C5S C3S H33C 109.5
H33A C3S H33C 109.5
H33B C3S H33C 109.5

loop_
_geom_bond_atom_site_label_1
_geom_bond_atom_site_label_2
_geom_bond_distance
O2 C16 1.258(3)
O1 C1 1.276(3)
N3 C16 1.369(3)
N3 C20 1.377(3)
N3 H2 0.8600
N1 C1 1.363(3)
N1 C5 1.376(3)
N1 H101 0.8600
C16 C17 1.422(4)
C17 C18 1.358(3)
C17 H18 0.9300
C18 C19 1.413(4)
C18 H19 0.9300
C19 C20 1.362(4)
C19 C21 1.539(3)
C21 N4 1.466(3)
C21 C27 1.512(4)
C21 C22 1.538(3)
C22 C23 1.499(4)
C22 H7 0.9700
C22 H8 0.9700
C23 C24 1.315(4)
C23 C28 1.506(4)
C28 H9 0.9600
C28 H10 0.9600
C28 H1 0.9600
C20 C26 1.482(4)
C27 C29 1.332(3)
C27 C25 1.500(3)
C29 C30 1.491(4)
C29 H6 0.9300
C30 H5 0.9600
C30 H3 0.9600
C30 H4 0.9600
C25 C24 1.512(4)
C25 C26 1.558(3)
C25 H14 0.9800
C24 H11 0.9300
C26 H13 0.9700
C26 H12 0.9700
N4 H105 0.9277
N4 H104 0.8821
C1 C2 1.410(4)
C5 C4 1.356(4)
C5 C11 1.488(4)
C11 C10 1.549(3)
C11 H37 0.9700
C11 H21 0.9700
C10 C12 1.507(3)
C10 C9 1.516(3)
C10 H8A 0.9800
C9 C8 1.317(4)
C9 H35 0.9300
C8 C13 1.502(4)
C8 C7 1.510(4)
C13 H34 0.9600
C13 H33 0.9600
C13 H20 0.9600
C7 C6 1.550(3)
C7 H22 0.9700
C7 H32 0.9700
C6 N2 1.457(3)
C6 C12 1.517(4)
C6 C4 1.538(3)
C12 C14 1.332(3)
C14 C15 1.495(4)
C14 H23 0.9300
C15 H25 0.9600
C15 H26 0.9600
C15 H24 0.9600
C4 C3 1.411(4)
C3 C2 1.369(3)
C3 H27 0.9300
C2 H28 0.9300
N2 H103 0.8248
N2 H102 0.8700
C1S O1S 1.412(4)
C1S H40 0.9600
C1S H39 0.9600
C1S H38 0.9600
O1S C5S 1.434(4)
C5S C3S 1.500(5)
C5S C4S 1.506(6)
C5S C2S 1.553(6)
C4S H34A 0.9600
C4S H34B 0.9600
C4S H34C 0.9600
C2S H35A 0.9600
C2S H35B 0.9600
C2S H35C 0.9600
C3S H33A 0.9600
C3S H33B 0.9600
C3S H33C 0.9600

loop_
_geom_torsion_atom_site_label_1
_geom_torsion_atom_site_label_2
_geom_torsion_atom_site_label_3
_geom_torsion_atom_site_label_4
_geom_torsion
C20 N3 C16 O2 -178.3(2)
C20 N3 C16 C17 0.7(3)
O2 C16 C17 C18 179.2(2)
N3 C16 C17 C18 0.3(3)
C16 C17 C18 C19 0.0(4)
C17 C18 C19 C20 -1.1(3)
C17 C18 C19 C21 -178.9(2)
C20 C19 C21 N4 142.9(2)
C18 C19 C21 N4 -39.4(3)
C20 C19 C21 C27 15.4(3)
C18 C19 C21 C27 -166.9(2)
C20 C19 C21 C22 -101.0(3)
C18 C19 C21 C22 76.7(3)
N4 C21 C22 C23 -173.7(2)
C27 C21 C22 C23 -47.5(2)
C19 C21 C22 C23 70.5(3)
C21 C22 C23 C24 15.5(3)
C21 C22 C23 C28 -163.3(2)
C18 C19 C20 N3 2.0(3)
C21 C19 C20 N3 179.7(2)
C18 C19 C20 C26 -176.2(2)
C21 C19 C20 C26 1.5(4)
C16 N3 C20 C19 -1.9(3)
C16 N3 C20 C26 176.5(2)
N4 C21 C27 C29 9.3(3)
C19 C21 C27 C29 131.3(2)
C22 C21 C27 C29 -111.2(3)
N4 C21 C27 C25 -173.0(2)
C19 C21 C27 C25 -51.0(2)
C22 C21 C27 C25 66.5(2)
C25 C27 C29 C30 -0.5(4)
C21 C27 C29 C30 176.9(2)
C29 C27 C25 C24 127.6(3)
C21 C27 C25 C24 -50.0(2)
C29 C27 C25 C26 -112.4(3)
C21 C27 C25 C26 69.9(3)
C22 C23 C24 C25 1.2(4)
C28 C23 C24 C25 179.9(2)
C27 C25 C24 C23 15.9(3)
C26 C25 C24 C23 -102.7(3)
C19 C20 C26 C25 15.7(3)
N3 C20 C26 C25 -162.56(19)
C27 C25 C26 C20 -49.3(3)
C24 C25 C26 C20 70.7(3)
C5 N1 C1 O1 -178.1(2)
C5 N1 C1 C2 2.3(3)
C1 N1 C5 C4 -1.1(3)
C1 N1 C5 C11 178.0(2)
C4 C5 C11 C10 19.8(3)
N1 C5 C11 C10 -159.23(19)
C5 C11 C10 C12 -50.9(3)
C5 C11 C10 C9 68.5(3)
C12 C10 C9 C8 16.9(3)
C11 C10 C9 C8 -102.3(3)
C10 C9 C8 C13 -178.2(2)
C10 C9 C8 C7 0.9(4)
C9 C8 C7 C6 15.7(3)
C13 C8 C7 C6 -165.2(2)
C8 C7 C6 N2 -173.78(19)
C8 C7 C6 C12 -47.7(2)
C8 C7 C6 C4 69.8(3)
C9 C10 C12 C14 122.2(2)
C11 C10 C12 C14 -117.6(3)
C9 C10 C12 C6 -52.3(2)
C11 C10 C12 C6 67.9(2)
N2 C6 C12 C14 13.6(3)
C4 C6 C12 C14 137.5(2)
C7 C6 C12 C14 -106.2(2)
N2 C6 C12 C10 -171.79(19)
C4 C6 C12 C10 -47.8(2)
C7 C6 C12 C10 68.4(2)
C10 C12 C14 C15 -1.6(4)
C6 C12 C14 C15 172.2(2)
N1 C5 C4 C3 -0.5(3)
C11 C5 C4 C3 -179.5(2)
N1 C5 C4 C6 177.1(2)
C11 C5 C4 C6 -1.9(3)
N2 C6 C4 C5 144.3(2)
C12 C6 C4 C5 15.2(3)
C7 C6 C4 C5 -99.6(3)
N2 C6 C4 C3 -38.1(3)
C12 C6 C4 C3 -167.2(2)
C7 C6 C4 C3 78.0(3)
C5 C4 C3 C2 0.8(3)
C6 C4 C3 C2 -176.9(2)
C4 C3 C2 C1 0.5(4)
O1 C1 C2 C3 178.5(2)
N1 C1 C2 C3 -2.0(3)
C1S O1S C5S C3S 58.1(5)
C1S O1S C5S C4S -64.8(4)
C1S O1S C5S C2S 175.7(3)
